data_2105503
loop_
_publ_author_name
'Ebihara, Masahiro'
'Fuma, Yasuhiro'

_publ_section_title
;
 Two- and three-dimensional assembled structures constructed from
 amidate-bridged paddlewheel complexes with group 6 oxometallate ions
;
_journal_issue 5
_journal_name_full 'Acta Crystallographica Section B'
_journal_page_first 480
_journal_page_last 489
_journal_paper_doi 10.1107/S2052519213024068
_journal_volume 69
_journal_year 2013
_chemical_formula_moiety 'C24 H48 Cr N8 O12 Rh4, 1.08(H2 O)'
_chemical_formula_sum 'C24 H50.16 Cr N8 O13.08 Rh4'
_chemical_formula_weight 1123.76
_space_group_IT_number 2
_symmetry_cell_setting triclinic
_symmetry_space_group_name_Hall '-P 1'
_symmetry_space_group_name_H-M 'P -1'
_atom_sites_solution_hydrogens geom
_atom_sites_solution_primary direct
_atom_sites_solution_secondary difmap
_audit_creation_method SHELXL-97
_cell_angle_alpha 112.405(5)
_cell_angle_beta 101.362(4)
_cell_angle_gamma 106.816(5)
_cell_formula_units_Z 2
_cell_length_a 12.978(2)
_cell_length_b 13.576(3)
_cell_length_c 14.498(3)
_cell_measurement_reflns_used 4246
_cell_measurement_temperature 296(2)
_cell_measurement_theta_max 27.5
_cell_measurement_theta_min 3.1
_cell_volume 2119.9(7)
_computing_cell_refinement CrystalClear
_computing_data_collection 'CrystalClear (Molecular Structure Corporation & Rigaku Corporation, 2001)'
_computing_data_reduction CrystalClear
_computing_molecular_graphics 'ORTEPII (Johnson, 1976)'
_computing_publication_material 'Yadokari-XG 2009 (Wakita, Nemoto et al., 2009)'
_computing_structure_refinement 'SHELXL-97 (Sheldrick, 2008)'
_computing_structure_solution 'SIR97 (Altomare et al., 1999)'
_diffrn_ambient_temperature 296(2)
_diffrn_detector_area_resol_mean 14.62
_diffrn_measured_fraction_theta_full 0.992
_diffrn_measured_fraction_theta_max 0.992
_diffrn_measurement_device_type 'Rigaku/MSC Mercury CCD'
_diffrn_measurement_method \w
_diffrn_radiation_monochromator graphite
_diffrn_radiation_type 'Mo K\a'
_diffrn_radiation_wavelength 0.71070
_diffrn_reflns_av_R_equivalents 0.0645
_diffrn_reflns_av_sigmaI/netI 0.1209
_diffrn_reflns_limit_h_max 16
_diffrn_reflns_limit_h_min -16
_diffrn_reflns_limit_k_max 17
_diffrn_reflns_limit_k_min -16
_diffrn_reflns_limit_l_max 13
_diffrn_reflns_limit_l_min -18
_diffrn_reflns_number 17505
_diffrn_reflns_theta_full 27.48
_diffrn_reflns_theta_max 27.48
_diffrn_reflns_theta_min 3.10
_exptl_absorpt_coefficient_mu 1.833
_exptl_absorpt_correction_T_max 0.945
_exptl_absorpt_correction_T_min 0.843
_exptl_absorpt_correction_type integration
_exptl_absorpt_process_details '(Higashi, 1999)'
_exptl_crystal_colour Brown
_exptl_crystal_density_diffrn 1.758
_exptl_crystal_density_method 'not measured'
_exptl_crystal_description Prism
_exptl_crystal_F_000 1116
_exptl_crystal_size_max 0.30
_exptl_crystal_size_mid 0.10
_exptl_crystal_size_min 0.10
_refine_diff_density_max 0.877
_refine_diff_density_min -0.933
_refine_ls_extinction_method none
_refine_ls_goodness_of_fit_ref 1.173
_refine_ls_hydrogen_treatment constr
_refine_ls_matrix_type full
_refine_ls_number_parameters 588
_refine_ls_number_reflns 9650
_refine_ls_number_restraints 394
_refine_ls_restrained_S_all 1.152
_refine_ls_R_factor_all 0.1407
_refine_ls_R_factor_gt 0.0886
_refine_ls_shift/su_max 0.000
_refine_ls_shift/su_mean 0.000
_refine_ls_structure_factor_coef Fsqd
_refine_ls_weighting_details 'calc w=1/[\s^2^(Fo^2^)+(0.0000P)^2^+19.3981P] where P=(Fo^2^+2Fc^2^)/3'
_refine_ls_weighting_scheme calc
_refine_ls_wR_factor_gt 0.1190
_refine_ls_wR_factor_ref 0.1330
_reflns_number_gt 6828
_reflns_number_total 9650
_reflns_threshold_expression >2sigma(I)
_cod_data_source_file ry5054.cif
_cod_data_source_block VII
_cod_original_cell_volume 2120.1(8)
_cod_original_sg_symbol_H-M 'P -1         '
_cod_database_code 2105503

loop_
_symmetry_equiv_pos_as_xyz
'x, y, z'
'-x, -y, -z'

loop_
_atom_site_type_symbol
_atom_site_label
_atom_site_fract_x
_atom_site_fract_y
_atom_site_fract_z
_atom_site_U_iso_or_equiv
_atom_site_adp_type
_atom_site_calc_flag
_atom_site_refinement_flags
_atom_site_occupancy
_atom_site_symmetry_multiplicity
_atom_site_disorder_assembly
_atom_site_disorder_group
Rh Rh1 0.90911(6) 0.43100(6) 0.48748(6) 0.01574(17) Uani d . 1 1 . .
Rh Rh2 0.53889(6) 0.44323(6) 0.44196(6) 0.01450(17) Uani d . 1 1 . .
Rh Rh3 0.50903(6) 0.05012(6) 0.44729(6) 0.01919(18) Uani d . 1 1 . .
Rh Rh4 0.56458(6) 0.05915(7) 0.09075(6) 0.0230(2) Uani d . 1 1 . .
N N1 0.9308(6) 0.3172(7) 0.3670(7) 0.032(2) Uani d . 1 1 A .
H H1 0.8808 0.2464 0.3337 0.039 Uiso calc R 1 1 . .
O O1 1.1015(5) 0.4457(6) 0.3861(5) 0.0312(18) Uani d . 1 1 . .
N N2 0.8427(6) 0.4852(7) 0.3932(7) 0.029(2) Uani d . 1 1 B .
H H2 0.7691 0.4565 0.3662 0.035 Uiso calc R 1 1 . .
O O2 1.0107(5) 0.6132(7) 0.4103(6) 0.042(2) Uani d . 1 1 . .
N N3 0.6313(6) 0.4490(6) 0.5726(6) 0.0205(18) Uani d . 1 1 . .
H H3 0.6772 0.4141 0.5667 0.025 Uiso calc R 1 1 . .
O O3 0.5550(5) 0.5493(5) 0.6828(5) 0.0210(15) Uani d . 1 1 . .
N N4 0.4072(6) 0.3062(6) 0.4161(6) 0.0216(18) Uani d . 1 1 . .
H H4 0.4027 0.2386 0.3748 0.026 Uiso calc R 1 1 . .
O O4 0.3329(5) 0.4074(5) 0.5260(5) 0.0210(15) Uani d . 1 1 . .
N N5 0.4804(6) 0.1701(6) 0.5566(6) 0.0226(18) Uani d . 1 1 . .
H H5 0.4798 0.2297 0.5489 0.027 Uiso calc R 1 1 . .
O O5 0.4655(5) 0.0813(6) 0.6600(5) 0.0251(16) Uani d . 1 1 . .
N N6 0.6741(6) 0.1250(6) 0.5316(6) 0.0183(17) Uani d . 1 1 . .
H H6 0.7182 0.1721 0.5158 0.022 Uiso calc R 1 1 . .
O O6 0.6629(5) 0.0369(6) 0.6365(5) 0.0258(16) Uani d . 1 1 . .
N N7 0.4821(7) 0.1631(7) 0.1004(6) 0.032(2) Uani d . 1 1 F .
H H7 0.5047 0.2251 0.1597 0.038 Uiso calc R 1 1 . .
O O7 0.3547(6) 0.0515(6) -0.0683(5) 0.0345(19) Uani d . 1 1 . .
N N8 0.4510(7) -0.0406(7) 0.1252(7) 0.037(2) Uani d . 1 1 G .
H H8 0.4666 -0.0282 0.1901 0.045 Uiso calc R 1 1 . .
O O8 0.3234(6) -0.1515(6) -0.0456(5) 0.036(2) Uani d . 1 1 . .
Cr Cr1 0.63841(11) 0.23545(12) 0.35111(11) 0.0143(3) Uani d . 1 1 . .
O O9 0.7442(5) 0.3007(5) 0.4669(5) 0.0165(14) Uani d . 1 1 . .
O O10 0.6020(5) 0.3353(5) 0.3297(4) 0.0155(13) Uani d . 1 1 . .
O O11 0.5248(5) 0.1421(5) 0.3528(5) 0.0186(14) Uani d . 1 1 . .
O O12 0.6823(5) 0.1681(5) 0.2567(5) 0.0207(15) Uani d . 1 1 . .
O O13 0.7441(12) -0.0304(13) 0.2723(13) 0.056(7) Uani d P 0.55(2) 1 . .
O O14 0.9443(17) 0.1153(18) 0.4449(18) 0.094(11) Uani d P 0.53(3) 1 . .
C C1 1.0184(8) 0.3451(9) 0.3358(8) 0.035(3) Uani d DU 1 1 . .
C C2A 1.024(2) 0.273(2) 0.2267(17) 0.027(7) Uani d PDU 0.51(6) 1 A 1
H H9A 1.0128 0.3105 0.1830 0.032 Uiso calc PR 0.51(6) 1 A 1
H H10A 1.1004 0.2735 0.2374 0.032 Uiso calc PR 0.51(6) 1 A 1
C C3A 0.939(2) 0.150(2) 0.167(2) 0.032(6) Uani d PDU 0.51(6) 1 A 1
H H11A 0.9405 0.1142 0.2129 0.047 Uiso calc PR 0.51(6) 1 A 1
H H12A 0.9591 0.1081 0.1076 0.047 Uiso calc PR 0.51(6) 1 A 1
H H13A 0.8640 0.1469 0.1414 0.047 Uiso calc PR 0.51(6) 1 A 1
C C2B 1.031(2) 0.247(2) 0.247(2) 0.026(7) Uani d PDU 0.49(6) 1 A 2
H H9B 1.0257 0.2624 0.1872 0.031 Uiso calc PR 0.49(6) 1 A 2
H H10 1.1086 0.2517 0.2730 0.031 Uiso calc PR 0.49(6) 1 A 2
C C3B 0.951(3) 0.124(2) 0.207(3) 0.052(10) Uani d PDU 0.49(6) 1 A 2
H H11B 0.9707 0.0974 0.2579 0.079 Uiso calc PR 0.49(6) 1 A 2
H H12B 0.9559 0.0752 0.1408 0.079 Uiso calc PR 0.49(6) 1 A 2
H H13B 0.8737 0.1189 0.1953 0.079 Uiso calc PR 0.49(6) 1 A 2
C C4 0.8988(9) 0.5597(11) 0.3677(10) 0.048(3) Uani d DU 1 1 . .
C C5A 0.8450(15) 0.579(2) 0.2769(16) 0.069(7) Uani d PDU 0.820(19) 1 B 1
H H14A 0.8610 0.6608 0.3042 0.083 Uiso calc PR 0.820(19) 1 B 1
H H15A 0.8824 0.5590 0.2249 0.083 Uiso calc PR 0.820(19) 1 B 1
C C6A 0.7181(11) 0.5109(16) 0.2210(14) 0.070(6) Uani d PDU 0.820(19) 1 B 1
H H16A 0.7009 0.4292 0.1911 0.105 Uiso calc PR 0.820(19) 1 B 1
H H17A 0.6926 0.5293 0.1653 0.105 Uiso calc PR 0.820(19) 1 B 1
H H18A 0.6794 0.5309 0.2709 0.105 Uiso calc PR 0.820(19) 1 B 1
C C5B 0.838(8) 0.619(7) 0.322(5) 0.042(11) Uani d PDU 0.180(19) 1 B 2
H H14B 0.7603 0.6007 0.3238 0.051 Uiso calc PR 0.180(19) 1 B 2
H H15B 0.8802 0.7031 0.3575 0.051 Uiso calc PR 0.180(19) 1 B 2
C C6B 0.840(6) 0.562(6) 0.212(5) 0.048(13) Uani d PDU 0.180(19) 1 B 2
H H16B 0.8394 0.6119 0.1796 0.072 Uiso calc PR 0.180(19) 1 B 2
H H17B 0.7739 0.4895 0.1697 0.072 Uiso calc PR 0.180(19) 1 B 2
H H18B 0.9084 0.5470 0.2148 0.072 Uiso calc PR 0.180(19) 1 B 2
C C7 0.6260(8) 0.5024(8) 0.6660(7) 0.020(2) Uani d . 1 1 . .
C C8 0.7040(8) 0.5119(9) 0.7649(7) 0.026(2) Uani d . 1 1 . .
H H19 0.6586 0.4979 0.8079 0.032 Uiso calc R 1 1 . .
H H20 0.7618 0.5910 0.8062 0.032 Uiso calc R 1 1 . .
C C9 0.7651(9) 0.4285(10) 0.7446(8) 0.033(3) Uani d . 1 1 . .
H H21 0.7090 0.3496 0.7050 0.050 Uiso calc R 1 1 . .
H H22 0.8114 0.4401 0.8114 0.050 Uiso calc R 1 1 . .
H H23 0.8132 0.4435 0.7048 0.050 Uiso calc R 1 1 . .
C C10 0.3270(7) 0.3103(8) 0.4566(8) 0.022(2) Uani d U 1 1 C .
C C11 0.2268(8) 0.2021(9) 0.4277(9) 0.045(3) Uani d DU 1 1 . .
H H24A 0.2535 0.1408 0.4207 0.054 Uiso calc PR 0.513(18) 1 C 1
H H25A 0.1728 0.1782 0.3587 0.054 Uiso calc PR 0.513(18) 1 C 1
H H24B 0.1642 0.2231 0.4423 0.054 Uiso calc PR 0.487(18) 1 C 2
H H25B 0.2482 0.1689 0.4731 0.054 Uiso calc PR 0.487(18) 1 C 2
C C12A 0.1629(16) 0.2140(17) 0.5080(16) 0.037(6) Uani d PDU 0.513(18) 1 C 1
H H26A 0.2177 0.2574 0.5791 0.055 Uiso calc PR 0.513(18) 1 C 1
H H27A 0.1165 0.1380 0.4963 0.055 Uiso calc PR 0.513(18) 1 C 1
H H28A 0.1147 0.2539 0.4986 0.055 Uiso calc PR 0.513(18) 1 C 1
C C12B 0.1832(16) 0.1083(16) 0.3108(16) 0.037(6) Uani d PDU 0.487(18) 1 C 2
H H26B 0.1822 0.1444 0.2654 0.056 Uiso calc PR 0.487(18) 1 C 2
H H27B 0.1070 0.0538 0.2929 0.056 Uiso calc PR 0.487(18) 1 C 2
H H28B 0.2333 0.0681 0.3013 0.056 Uiso calc PR 0.487(18) 1 C 2
C C13 0.4623(8) 0.1632(8) 0.6399(8) 0.023(2) Uani d U 1 1 D .
C C14 0.4364(10) 0.2569(10) 0.7208(9) 0.040(3) Uani d DU 1 1 . .
H H29A 0.4485 0.3209 0.7038 0.048 Uiso calc PR 0.611(19) 1 D 1
H H30A 0.3559 0.2241 0.7119 0.048 Uiso calc PR 0.611(19) 1 D 1
H H29B 0.4978 0.2993 0.7894 0.048 Uiso calc PR 0.389(19) 1 D 2
H H30B 0.4260 0.3114 0.6958 0.048 Uiso calc PR 0.389(19) 1 D 2
C C15A 0.508(2) 0.306(2) 0.8378(15) 0.070(8) Uani d PDU 0.611(19) 1 D 1
H H31A 0.4934 0.3709 0.8806 0.105 Uiso calc PR 0.611(19) 1 D 1
H H32A 0.5876 0.3304 0.8466 0.105 Uiso calc PR 0.611(19) 1 D 1
H H33A 0.4862 0.2465 0.8595 0.105 Uiso calc PR 0.611(19) 1 D 1
C C15B 0.324(2) 0.186(2) 0.728(3) 0.047(8) Uani d PDU 0.389(19) 1 D 2
H H31B 0.2613 0.1615 0.6653 0.070 Uiso calc PR 0.389(19) 1 D 2
H H32B 0.3122 0.2340 0.7896 0.070 Uiso calc PR 0.389(19) 1 D 2
H H33B 0.3300 0.1194 0.7328 0.070 Uiso calc PR 0.389(19) 1 D 2
C C16 0.7218(7) 0.1087(8) 0.6096(7) 0.019(2) Uani d U 1 1 E .
C C17 0.8469(8) 0.1746(10) 0.6714(8) 0.033(3) Uani d DU 1 1 . .
H H34A 0.8654 0.1683 0.7365 0.040 Uiso calc PR 0.57(2) 1 E 1
H H35A 0.8693 0.2562 0.6898 0.040 Uiso calc PR 0.57(2) 1 E 1
H H34B 0.8555 0.2364 0.7384 0.040 Uiso calc PR 0.43(2) 1 E 2
H H35B 0.8807 0.2116 0.6328 0.040 Uiso calc PR 0.43(2) 1 E 2
C C18A 0.9106(16) 0.1202(19) 0.599(2) 0.060(8) Uani d PDU 0.57(2) 1 E 1
H H36A 0.9883 0.1434 0.6420 0.091 Uiso calc PR 0.57(2) 1 E 1
H H37A 0.9106 0.1467 0.5466 0.091 Uiso calc PR 0.57(2) 1 E 1
H H38A 0.8722 0.0369 0.5645 0.091 Uiso calc PR 0.57(2) 1 E 1
C C18B 0.9183(19) 0.111(2) 0.697(2) 0.050(10) Uani d PDU 0.43(2) 1 E 2
H H36B 0.8860 0.0723 0.7340 0.076 Uiso calc PR 0.43(2) 1 E 2
H H37B 0.9956 0.1664 0.7409 0.076 Uiso calc PR 0.43(2) 1 E 2
H H38B 0.9186 0.0552 0.6320 0.076 Uiso calc PR 0.43(2) 1 E 2
C C19 0.3968(9) 0.1434(9) 0.0235(9) 0.038(3) Uani d DU 1 1 . .
C C20A 0.350(3) 0.234(3) 0.033(5) 0.055(11) Uani d PDU 0.52(6) 1 F 1
H H39A 0.3776 0.2918 0.1067 0.066 Uiso calc PR 0.52(6) 1 F 1
H H40A 0.3784 0.2729 -0.0067 0.066 Uiso calc PR 0.52(6) 1 F 1
C C21A 0.221(3) 0.186(4) -0.008(5) 0.10(2) Uani d PDU 0.52(6) 1 F 1
H H41A 0.1907 0.1041 -0.0311 0.149 Uiso calc PR 0.52(6) 1 F 1
H H42A 0.1955 0.1998 -0.0674 0.149 Uiso calc PR 0.52(6) 1 F 1
H H43A 0.1949 0.2240 0.0471 0.149 Uiso calc PR 0.52(6) 1 F 1
C C20B 0.326(3) 0.214(3) 0.044(5) 0.042(8) Uani d PDU 0.48(6) 1 F 2
H H39B 0.3734 0.2897 0.1057 0.051 Uiso calc PR 0.48(6) 1 F 2
H H40B 0.3035 0.2276 -0.0165 0.051 Uiso calc PR 0.48(6) 1 F 2
C C21B 0.222(4) 0.157(3) 0.063(6) 0.099(19) Uani d PDU 0.48(6) 1 F 2
H H41B 0.1731 0.0845 0.0014 0.149 Uiso calc PR 0.48(6) 1 F 2
H H42B 0.1810 0.2069 0.0781 0.149 Uiso calc PR 0.48(6) 1 F 2
H H43B 0.2440 0.1435 0.1230 0.149 Uiso calc PR 0.48(6) 1 F 2
C C22 0.3524(9) -0.1252(9) 0.0542(8) 0.036(3) Uani d DU 1 1 . .
C C23A 0.257(3) -0.174(3) 0.092(3) 0.047(10) Uani d PDU 0.40(2) 1 G 1
H H44A 0.2039 -0.1359 0.0912 0.056 Uiso calc PR 0.40(2) 1 G 1
H H45A 0.2885 -0.1625 0.1632 0.056 Uiso calc PR 0.40(2) 1 G 1
C C23B 0.286(3) -0.211(5) 0.087(5) 0.046(9) Uani d PDU 0.37(3) 1 G 2
H H44B 0.3052 -0.1748 0.1636 0.056 Uiso calc PR 0.37(3) 1 G 2
H H45B 0.3055 -0.2785 0.0656 0.056 Uiso calc PR 0.37(3) 1 G 2
C C23C 0.265(6) -0.197(10) 0.085(11) 0.042(10) Uani d PDU 0.23(3) 1 G 3
H H44C 0.2983 -0.1816 0.1575 0.050 Uiso calc PR 0.23(3) 1 G 3
H H45C 0.2389 -0.2792 0.0380 0.050 Uiso calc PR 0.23(3) 1 G 3
C C24A 0.195(3) -0.308(2) 0.008(2) 0.044(7) Uani d PDU 0.40(2) 1 G 1
H H46A 0.2488 -0.3439 0.0107 0.065 Uiso calc PR 0.40(2) 1 G 1
H H47A 0.1662 -0.3172 -0.0618 0.065 Uiso calc PR 0.40(2) 1 G 1
H H48A 0.1323 -0.3452 0.0261 0.065 Uiso calc PR 0.40(2) 1 G 1
C C24B 0.153(3) -0.249(4) 0.029(3) 0.066(11) Uani d PDU 0.37(3) 1 G 2
H H46B 0.1421 -0.1847 0.0215 0.098 Uiso calc PR 0.37(3) 1 G 2
H H47B 0.1103 -0.2703 0.0696 0.098 Uiso calc PR 0.37(3) 1 G 2
H H48B 0.1277 -0.3138 -0.0408 0.098 Uiso calc PR 0.37(3) 1 G 2
C C24C 0.160(4) -0.158(6) 0.074(5) 0.058(13) Uani d PDU 0.23(3) 1 G 3
H H46C 0.1884 -0.0748 0.1160 0.087 Uiso calc PR 0.23(3) 1 G 3
H H47C 0.1055 -0.1955 0.0983 0.087 Uiso calc PR 0.23(3) 1 G 3
H H48C 0.1242 -0.1790 0.0006 0.087 Uiso calc PR 0.23(3) 1 G 3

loop_
_atom_site_aniso_label
_atom_site_aniso_U_11
_atom_site_aniso_U_22
_atom_site_aniso_U_33
_atom_site_aniso_U_12
_atom_site_aniso_U_13
_atom_site_aniso_U_23
Rh1 0.0116(3) 0.0149(4) 0.0192(4) 0.0032(3) 0.0050(3) 0.0083(3)
Rh2 0.0154(3) 0.0142(4) 0.0152(4) 0.0070(3) 0.0069(3) 0.0066(3)
Rh3 0.0164(4) 0.0183(4) 0.0217(4) 0.0025(3) 0.0032(3) 0.0131(3)
Rh4 0.0212(4) 0.0181(4) 0.0162(4) 0.0019(3) 0.0070(3) -0.0007(3)
N1 0.013(4) 0.011(4) 0.051(6) -0.004(3) 0.010(4) 0.000(4)
O1 0.013(3) 0.035(4) 0.023(4) 0.002(3) 0.006(3) -0.003(3)
N2 0.010(4) 0.040(5) 0.040(5) 0.002(4) 0.008(4) 0.027(5)
O2 0.017(4) 0.056(5) 0.060(5) 0.000(3) 0.004(4) 0.049(5)
N3 0.024(4) 0.026(4) 0.018(4) 0.020(4) 0.009(3) 0.008(4)
O3 0.027(3) 0.027(4) 0.013(3) 0.015(3) 0.007(3) 0.010(3)
N4 0.019(4) 0.014(4) 0.026(4) 0.008(3) 0.012(3) 0.001(3)
O4 0.019(3) 0.023(4) 0.028(4) 0.011(3) 0.015(3) 0.013(3)
N5 0.027(4) 0.018(4) 0.034(5) 0.015(4) 0.013(4) 0.018(4)
O5 0.032(4) 0.023(4) 0.024(4) 0.007(3) 0.012(3) 0.016(3)
N6 0.010(3) 0.020(4) 0.021(4) -0.001(3) 0.003(3) 0.013(3)
O6 0.023(3) 0.028(4) 0.028(4) 0.008(3) 0.004(3) 0.019(3)
N7 0.026(4) 0.029(5) 0.018(4) 0.007(4) -0.005(4) -0.003(4)
O7 0.030(4) 0.033(4) 0.018(4) 0.008(3) 0.004(3) -0.004(3)
N8 0.037(5) 0.031(5) 0.018(5) -0.004(4) 0.003(4) 0.003(4)
O8 0.029(4) 0.031(4) 0.018(4) -0.009(3) 0.007(3) -0.003(3)
Cr1 0.0130(7) 0.0121(7) 0.0153(7) 0.0037(6) 0.0052(6) 0.0048(6)
O9 0.011(3) 0.019(3) 0.020(3) 0.004(3) 0.007(3) 0.010(3)
O10 0.015(3) 0.014(3) 0.014(3) 0.005(2) 0.004(2) 0.003(3)
O11 0.016(3) 0.017(3) 0.020(3) 0.005(3) 0.005(3) 0.009(3)
O12 0.018(3) 0.015(3) 0.020(3) 0.009(3) 0.007(3) -0.002(3)
O13 0.042(10) 0.057(11) 0.079(14) 0.020(8) 0.028(9) 0.038(10)
O14 0.093(17) 0.086(17) 0.11(2) 0.037(13) 0.018(14) 0.059(15)
C1 0.015(5) 0.029(5) 0.028(6) 0.000(4) 0.003(4) -0.009(4)
C2A 0.021(10) 0.029(10) 0.031(11) 0.015(8) 0.010(9) 0.010(8)
C3A 0.030(7) 0.031(6) 0.031(7) 0.017(5) 0.016(5) 0.007(4)
C2B 0.025(11) 0.022(10) 0.009(10) 0.004(9) -0.006(8) -0.003(8)
C3B 0.056(17) 0.023(9) 0.05(2) 0.005(11) 0.010(15) 0.000(12)
C4 0.025(6) 0.064(8) 0.065(8) 0.010(5) -0.002(5) 0.051(7)
C5A 0.028(7) 0.099(14) 0.089(15) -0.003(9) -0.002(10) 0.085(13)
C6A 0.028(7) 0.112(15) 0.087(13) 0.011(8) 0.003(7) 0.086(12)
C5B 0.031(18) 0.048(18) 0.063(18) 0.012(14) 0.009(15) 0.047(15)
C6B 0.03(2) 0.06(2) 0.058(16) 0.003(18) 0.002(17) 0.047(18)
C7 0.023(5) 0.020(5) 0.014(5) 0.006(4) 0.004(4) 0.007(4)
C8 0.033(5) 0.042(6) 0.020(5) 0.025(5) 0.011(4) 0.022(5)
C9 0.039(6) 0.048(7) 0.022(5) 0.025(5) 0.011(5) 0.020(5)
C10 0.015(4) 0.021(5) 0.031(6) 0.009(4) 0.011(4) 0.012(4)
C11 0.022(5) 0.016(5) 0.071(8) -0.005(4) 0.017(5) 0.004(5)
C12A 0.024(10) 0.029(12) 0.049(13) -0.003(8) 0.006(9) 0.025(10)
C12B 0.019(10) 0.018(9) 0.066(12) 0.007(8) 0.002(10) 0.017(8)
C13 0.022(5) 0.017(5) 0.035(5) 0.011(4) 0.012(4) 0.015(4)
C14 0.057(7) 0.042(7) 0.045(6) 0.034(6) 0.034(6) 0.026(5)
C15A 0.11(2) 0.065(16) 0.038(8) 0.043(15) 0.035(11) 0.022(10)
C15B 0.066(15) 0.037(15) 0.068(19) 0.043(11) 0.049(14) 0.025(13)
C16 0.016(4) 0.018(5) 0.017(5) 0.003(4) 0.002(4) 0.007(4)
C17 0.022(5) 0.044(7) 0.028(6) 0.001(4) -0.001(4) 0.025(5)
C18A 0.026(9) 0.060(15) 0.10(2) 0.020(10) 0.026(11) 0.041(14)
C18B 0.029(11) 0.028(13) 0.06(2) -0.009(10) -0.027(13) 0.024(14)
C19 0.039(6) 0.025(6) 0.033(6) 0.012(5) 0.007(5) -0.001(5)
C20A 0.062(14) 0.035(13) 0.032(18) 0.028(12) -0.009(15) -0.011(12)
C21A 0.065(14) 0.07(2) 0.11(3) 0.044(15) 0.00(2) -0.01(2)
C20B 0.046(13) 0.044(14) 0.019(13) 0.027(10) 0.010(10) -0.008(11)
C21B 0.069(19) 0.06(2) 0.15(4) 0.032(16) 0.07(2) 0.02(2)
C22 0.035(6) 0.033(6) 0.025(6) 0.000(5) 0.014(5) 0.006(5)
C23A 0.029(13) 0.046(12) 0.043(14) -0.004(13) 0.016(11) 0.013(11)
C23B 0.049(13) 0.039(16) 0.025(13) -0.005(14) 0.028(13) -0.001(12)
C23C 0.038(16) 0.036(18) 0.033(17) -0.001(13) 0.022(15) 0.005(15)
C24A 0.045(8) 0.043(7) 0.042(8) 0.008(4) 0.018(5) 0.024(5)
C24B 0.050(11) 0.060(18) 0.057(16) -0.001(10) 0.031(12) 0.009(13)
C24C 0.043(13) 0.06(2) 0.06(2) 0.012(14) 0.031(15) 0.026(15)

loop_
_atom_type_symbol
_atom_type_description
_atom_type_scat_dispersion_real
_atom_type_scat_dispersion_imag
_atom_type_scat_source
C C 0.0033 0.0016 'International Tables Vol C Tables 4.2.6.8 and 6.1.1.4'
H H 0.0000 0.0000 'International Tables Vol C Tables 4.2.6.8 and 6.1.1.4'
N N 0.0061 0.0033 'International Tables Vol C Tables 4.2.6.8 and 6.1.1.4'
O O 0.0106 0.0060 'International Tables Vol C Tables 4.2.6.8 and 6.1.1.4'
Cr Cr 0.3209 0.6236 'International Tables Vol C Tables 4.2.6.8 and 6.1.1.4'
Rh Rh -1.1178 0.9187 'International Tables Vol C Tables 4.2.6.8 and 6.1.1.4'

loop_
_geom_angle_atom_site_label_1
_geom_angle_atom_site_label_2
_geom_angle_atom_site_label_3
_geom_angle_site_symmetry_1
_geom_angle_site_symmetry_3
_geom_angle
_geom_angle_publ_flag
N2 Rh1 N1 . . 89.6(4) ?
N2 Rh1 O2 . 2_766 175.4(3) ?
N1 Rh1 O2 . 2_766 91.5(4) ?
N2 Rh1 O1 . 2_766 91.1(3) ?
N1 Rh1 O1 . 2_766 176.1(3) ?
O2 Rh1 O1 2_766 2_766 87.5(3) ?
N2 Rh1 O9 . . 96.6(3) ?
N1 Rh1 O9 . . 93.0(3) ?
O2 Rh1 O9 2_766 . 87.8(2) ?
O1 Rh1 O9 2_766 . 90.8(2) ?
N2 Rh1 Rh1 . 2_766 85.3(2) ?
N1 Rh1 Rh1 . 2_766 86.5(2) ?
O2 Rh1 Rh1 2_766 2_766 90.29(18) ?
O1 Rh1 Rh1 2_766 2_766 89.67(18) ?
O9 Rh1 Rh1 . 2_766 178.04(17) y
N4 Rh2 N3 . . 92.0(3) ?
N4 Rh2 O3 . 2_666 90.0(3) ?
N3 Rh2 O3 . 2_666 175.1(3) ?
N4 Rh2 O4 . 2_666 175.1(3) ?
N3 Rh2 O4 . 2_666 88.8(3) ?
O3 Rh2 O4 2_666 2_666 88.8(3) ?
N4 Rh2 O10 . . 92.6(3) ?
N3 Rh2 O10 . . 97.0(3) ?
O3 Rh2 O10 2_666 . 87.3(2) ?
O4 Rh2 O10 2_666 . 92.1(2) ?
N4 Rh2 Rh2 . 2_666 85.8(2) ?
N3 Rh2 Rh2 . 2_666 85.2(2) ?
O3 Rh2 Rh2 2_666 2_666 90.50(18) ?
O4 Rh2 Rh2 2_666 2_666 89.47(18) ?
O10 Rh2 Rh2 . 2_666 177.28(15) y
N6 Rh3 N5 . . 90.8(3) ?
N6 Rh3 O5 . 2_656 89.8(3) ?
N5 Rh3 O5 . 2_656 175.6(3) ?
N6 Rh3 O6 . 2_656 175.7(3) ?
N5 Rh3 O6 . 2_656 90.3(3) ?
O5 Rh3 O6 2_656 2_656 88.7(3) ?
N6 Rh3 O11 . . 94.3(3) ?
N5 Rh3 O11 . . 93.3(3) ?
O5 Rh3 O11 2_656 . 91.0(2) ?
O6 Rh3 O11 2_656 . 89.8(2) ?
N6 Rh3 Rh3 . 2_656 85.8(2) ?
N5 Rh3 Rh3 . 2_656 86.2(2) ?
O5 Rh3 Rh3 2_656 2_656 89.51(19) ?
O6 Rh3 Rh3 2_656 2_656 90.12(19) ?
O11 Rh3 Rh3 . 2_656 179.44(18) y
N8 Rh4 N7 . . 91.9(4) ?
N8 Rh4 O8 . 2_655 176.1(3) ?
N7 Rh4 O8 . 2_655 89.7(3) ?
N8 Rh4 O7 . 2_655 89.8(4) ?
N7 Rh4 O7 . 2_655 175.5(3) ?
O8 Rh4 O7 2_655 2_655 88.4(3) ?
N8 Rh4 O12 . . 94.1(3) ?
N7 Rh4 O12 . . 93.7(3) ?
O8 Rh4 O12 2_655 . 89.4(2) ?
O7 Rh4 O12 2_655 . 90.4(2) ?
N8 Rh4 Rh4 . 2_655 85.9(2) ?
N7 Rh4 Rh4 . 2_655 85.9(2) ?
O8 Rh4 Rh4 2_655 2_655 90.58(19) ?
O7 Rh4 Rh4 2_655 2_655 89.97(18) ?
O12 Rh4 Rh4 . 2_655 179.67(18) y
C1 N1 Rh1 . . 122.7(6) ?
C1 N1 H1 . . 118.6 ?
Rh1 N1 H1 . . 118.6 ?
C1 O1 Rh1 . 2_766 118.1(6) ?
C4 N2 Rh1 . . 126.2(7) ?
C4 N2 H2 . . 116.9 ?
Rh1 N2 H2 . . 116.9 ?
C4 O2 Rh1 . 2_766 117.2(7) ?
C7 N3 Rh2 . . 123.6(6) ?
C7 N3 H3 . . 118.2 ?
Rh2 N3 H3 . . 118.2 ?
C7 O3 Rh2 . 2_666 116.6(6) ?
C10 N4 Rh2 . . 124.9(6) ?
C10 N4 H4 . . 117.5 ?
Rh2 N4 H4 . . 117.5 ?
C10 O4 Rh2 . 2_666 118.4(6) ?
C13 N5 Rh3 . . 123.2(7) ?
C13 N5 H5 . . 118.4 ?
Rh3 N5 H5 . . 118.4 ?
C13 O5 Rh3 . 2_656 118.0(6) ?
C16 N6 Rh3 . . 125.0(6) ?
C16 N6 H6 . . 117.5 ?
Rh3 N6 H6 . . 117.5 ?
C16 O6 Rh3 . 2_656 117.3(6) ?
C19 N7 Rh4 . . 124.0(7) ?
C19 N7 H7 . . 118.0 ?
Rh4 N7 H7 . . 118.0 ?
C19 O7 Rh4 . 2_655 117.1(7) ?
C22 N8 Rh4 . . 123.7(8) ?
C22 N8 H8 . . 118.1 ?
Rh4 N8 H8 . . 118.1 ?
C22 O8 Rh4 . 2_655 117.6(6) ?
O9 Cr1 O10 . . 109.2(3) y
O11 Cr1 O9 . . 110.1(3) y
O12 Cr1 O9 . . 108.9(3) y
O11 Cr1 O10 . . 108.4(3) y
O12 Cr1 O10 . . 109.8(3) y
O12 Cr1 O11 . . 110.4(3) y
Cr1 O9 Rh1 . . 118.1(3) y
Cr1 O10 Rh2 . . 119.7(3) y
Cr1 O11 Rh3 . . 131.4(3) y
Cr1 O12 Rh4 . . 121.1(3) y
O1 C1 N1 . . 122.8(9) ?
O1 C1 C2B . . 118.5(13) ?
N1 C1 C2B . . 117.8(14) ?
O1 C1 C2A . . 111.4(13) ?
N1 C1 C2A . . 124.9(12) ?
C3A C2A C1 . . 115.9(18) ?
C3A C2A H9A . . 108.3 ?
C1 C2A H9A . . 108.3 ?
C3A C2A H10A . . 108.3 ?
C1 C2A H10A . . 108.3 ?
H9A C2A H10A . . 107.4 ?
C2A C3A H11A . . 109.5 ?
C2A C3A H12A . . 109.5 ?
H11A C3A H12A . . 109.5 ?
C2A C3A H13A . . 109.5 ?
H11A C3A H13A . . 109.5 ?
H12A C3A H13A . . 109.5 ?
C3B C2B C1 . . 119(2) ?
C3B C2B H9B . . 107.5 ?
C1 C2B H9B . . 107.5 ?
C3B C2B H10 . . 107.5 ?
C1 C2B H10 . . 107.5 ?
H9B C2B H10 . . 107.0 ?
C2B C3B H11B . . 109.5 ?
C2B C3B H12B . . 109.5 ?
H11B C3B H12B . . 109.5 ?
C2B C3B H13B . . 109.5 ?
H11B C3B H13B . . 109.5 ?
H12B C3B H13B . . 109.5 ?
N2 C4 O2 . . 121.0(10) ?
N2 C4 C5A . . 123.4(11) ?
O2 C4 C5A . . 115.0(12) ?
N2 C4 C5B . . 119(4) ?
O2 C4 C5B . . 116(4) ?
C6A C5A C4 . . 116.1(14) ?
C6A C5A H14A . . 108.3 ?
C4 C5A H14A . . 108.3 ?
C6A C5A H15A . . 108.3 ?
C4 C5A H15A . . 108.3 ?
H14A C5A H15A . . 107.4 ?
C5A C6A H16A . . 109.5 ?
C5A C6A H17A . . 109.5 ?
H16A C6A H17A . . 109.5 ?
C5A C6A H18A . . 109.5 ?
H16A C6A H18A . . 109.5 ?
H17A C6A H18A . . 109.5 ?
C6B C5B C4 . . 97(4) ?
C6B C5B H14B . . 112.4 ?
C4 C5B H14B . . 112.4 ?
C6B C5B H15B . . 112.4 ?
C4 C5B H15B . . 112.4 ?
H14B C5B H15B . . 110.0 ?
C5B C6B H16B . . 109.5 ?
C5B C6B H17B . . 109.5 ?
H16B C6B H17B . . 109.5 ?
C5B C6B H18B . . 109.5 ?
H16B C6B H18B . . 109.5 ?
H17B C6B H18B . . 109.5 ?
O3 C7 N3 . . 123.6(8) ?
O3 C7 C8 . . 114.4(8) ?
N3 C7 C8 . . 122.0(9) ?
C7 C8 C9 . . 115.5(8) ?
C7 C8 H19 . . 108.4 ?
C9 C8 H19 . . 108.4 ?
C7 C8 H20 . . 108.4 ?
C9 C8 H20 . . 108.4 ?
H19 C8 H20 . . 107.5 ?
C8 C9 H21 . . 109.5 ?
C8 C9 H22 . . 109.5 ?
H21 C9 H22 . . 109.5 ?
C8 C9 H23 . . 109.5 ?
H21 C9 H23 . . 109.5 ?
H22 C9 H23 . . 109.5 ?
O4 C10 N4 . . 121.1(8) ?
O4 C10 C11 . . 117.6(8) ?
N4 C10 C11 . . 121.2(9) ?
C10 C11 C12B . . 114.8(11) ?
C10 C11 C12A . . 114.8(10) ?
C12B C11 C12A . . 128.0(12) ?
C10 C11 H24A . . 108.6 ?
C12A C11 H24A . . 108.6 ?
C10 C11 H25A . . 108.6 ?
C12A C11 H25A . . 108.6 ?
H24A C11 H25A . . 107.5 ?
C10 C11 H24B . . 108.6 ?
C12B C11 H24B . . 108.6 ?
C10 C11 H25B . . 108.6 ?
C12B C11 H25B . . 108.6 ?
H24B C11 H25B . . 107.6 ?
C11 C12A H26A . . 109.5 ?
C11 C12A H27A . . 109.5 ?
H26A C12A H27A . . 109.5 ?
C11 C12A H28A . . 109.5 ?
H26A C12A H28A . . 109.5 ?
H27A C12A H28A . . 109.5 ?
C11 C12B H26B . . 109.5 ?
C11 C12B H27B . . 109.5 ?
H26B C12B H27B . . 109.5 ?
C11 C12B H28B . . 109.5 ?
H26B C12B H28B . . 109.5 ?
H27B C12B H28B . . 109.5 ?
O5 C13 N5 . . 123.0(9) ?
O5 C13 C14 . . 115.8(9) ?
N5 C13 C14 . . 121.2(9) ?
C15A C14 C13 . . 115.9(12) ?
C15B C14 C13 . . 103.5(13) ?
C15A C14 H29A . . 108.3 ?
C13 C14 H29A . . 108.3 ?
C15A C14 H30A . . 108.3 ?
C13 C14 H30A . . 108.3 ?
H29A C14 H30A . . 107.4 ?
C15B C14 H29B . . 111.1 ?
C13 C14 H29B . . 111.1 ?
C15B C14 H30B . . 111.1 ?
C13 C14 H30B . . 111.1 ?
H30A C14 H30B . . 92.3 ?
H29B C14 H30B . . 109.0 ?
C14 C15A H31A . . 109.5 ?
C14 C15A H32A . . 109.5 ?
H31A C15A H32A . . 109.5 ?
C14 C15A H33A . . 109.5 ?
H31A C15A H33A . . 109.5 ?
H32A C15A H33A . . 109.5 ?
C14 C15B H31B . . 109.5 ?
C14 C15B H32B . . 109.5 ?
H31B C15B H32B . . 109.5 ?
C14 C15B H33B . . 109.5 ?
H31B C15B H33B . . 109.5 ?
H32B C15B H33B . . 109.5 ?
O6 C16 N6 . . 121.7(8) ?
O6 C16 C17 . . 117.9(8) ?
N6 C16 C17 . . 120.4(8) ?
C16 C17 C18B . . 119.7(12) ?
C16 C17 C18A . . 106.9(11) ?
C16 C17 H34A . . 110.3 ?
C18A C17 H34A . . 110.3 ?
C16 C17 H35A . . 110.3 ?
C18A C17 H35A . . 110.3 ?
H34A C17 H35A . . 108.6 ?
C16 C17 H34B . . 107.4 ?
C18B C17 H34B . . 107.4 ?
C16 C17 H35B . . 107.4 ?
C18B C17 H35B . . 107.4 ?
H34B C17 H35B . . 106.9 ?
C17 C18A H36A . . 109.5 ?
C17 C18A H37A . . 109.5 ?
H36A C18A H37A . . 109.5 ?
C17 C18A H38A . . 109.5 ?
H36A C18A H38A . . 109.5 ?
H37A C18A H38A . . 109.5 ?
C17 C18B H36B . . 109.5 ?
C17 C18B H37B . . 109.5 ?
H36B C18B H37B . . 109.5 ?
C17 C18B H38B . . 109.5 ?
H36B C18B H38B . . 109.5 ?
H37B C18B H38B . . 109.5 ?
N7 C19 O7 . . 122.8(10) ?
N7 C19 C20B . . 120(2) ?
O7 C19 C20B . . 116(2) ?
N7 C19 C20A . . 121(2) ?
O7 C19 C20A . . 116(2) ?
C21A C20A C19 . . 114(2) ?
C21A C20A H39A . . 108.8 ?
C19 C20A H39A . . 108.8 ?
C21A C20A H40A . . 108.8 ?
C19 C20A H40A . . 108.8 ?
H39A C20A H40A . . 107.7 ?
C20A C21A H41A . . 109.5 ?
C20A C21A H42A . . 109.5 ?
H41A C21A H42A . . 109.5 ?
C20A C21A H43A . . 109.5 ?
H41A C21A H43A . . 109.5 ?
H42A C21A H43A . . 109.5 ?
C21B C20B C19 . . 113(3) ?
C21B C20B H39B . . 109.1 ?
C19 C20B H39B . . 109.1 ?
C21B C20B H40B . . 109.1 ?
C19 C20B H40B . . 109.1 ?
H39B C20B H40B . . 107.8 ?
C20B C21B H41B . . 109.5 ?
C20B C21B H42B . . 109.5 ?
H41B C21B H42B . . 109.5 ?
C20B C21B H43B . . 109.5 ?
H41B C21B H43B . . 109.5 ?
H42B C21B H43B . . 109.5 ?
O8 C22 N8 . . 122.1(10) ?
O8 C22 C23C . . 116(5) ?
N8 C22 C23C . . 122(5) ?
O8 C22 C23B . . 119(3) ?
N8 C22 C23B . . 117(2) ?
O8 C22 C23A . . 117(2) ?
N8 C22 C23A . . 119.4(19) ?
C22 C23A C24A . . 104(2) ?
C22 C23A H44A . . 110.9 ?
C24A C23A H44A . . 110.9 ?
C22 C23A H45A . . 110.9 ?
C24A C23A H45A . . 110.9 ?
H44A C23A H45A . . 108.9 ?
C22 C23B C24B . . 107(3) ?
C22 C23B H44B . . 110.4 ?
C24B C23B H44B . . 110.4 ?
C22 C23B H45B . . 110.4 ?
C24B C23B H45B . . 110.4 ?
H44B C23B H45B . . 108.6 ?
C22 C23C C24C . . 106(4) ?
C22 C23C H44C . . 110.5 ?
C24C C23C H44C . . 110.5 ?
C22 C23C H45C . . 110.5 ?
C24C C23C H45C . . 110.5 ?
H44C C23C H45C . . 108.7 ?
C23A C24A H46A . . 109.5 ?
C23A C24A H47A . . 109.5 ?
H46A C24A H47A . . 109.5 ?
C23A C24A H48A . . 109.5 ?
H46A C24A H48A . . 109.5 ?
H47A C24A H48A . . 109.5 ?
C23B C24B H46B . . 109.5 ?
C23B C24B H47B . . 109.5 ?
H46B C24B H47B . . 109.5 ?
C23B C24B H48B . . 109.5 ?
H46B C24B H48B . . 109.5 ?
H47B C24B H48B . . 109.5 ?
C23C C24C H46C . . 109.5 ?
C23C C24C H47C . . 109.5 ?
H46C C24C H47C . . 109.5 ?
C23C C24C H48C . . 109.5 ?
H46C C24C H48C . . 109.5 ?
H47C C24C H48C . . 109.5 ?

loop_
_geom_bond_atom_site_label_1
_geom_bond_atom_site_label_2
_geom_bond_site_symmetry_2
_geom_bond_distance
_geom_bond_publ_flag
Rh1 N1 . 1.976(8) y
Rh1 N2 . 1.956(8) y
Rh1 O1 2_766 2.019(7) y
Rh1 O2 2_766 2.017(7) y
Rh1 O9 . 2.226(5) y
Rh1 Rh1 2_766 2.4071(14) y
Rh2 N3 . 1.992(7) y
Rh2 N4 . 1.975(7) y
Rh2 O3 2_666 2.027(6) y
Rh2 O4 2_666 2.030(6) y
Rh2 O10 . 2.207(6) y
Rh2 Rh2 2_666 2.4122(15) y
Rh3 N5 . 1.980(8) y
Rh3 N6 . 1.969(6) y
Rh3 O5 2_656 2.034(7) y
Rh3 O6 2_656 2.040(6) y
Rh3 O11 . 2.179(6) y
Rh3 Rh3 2_656 2.4053(15) y
Rh4 N7 . 1.985(9) y
Rh4 N8 . 1.977(9) y
Rh4 O7 2_655 2.033(7) y
Rh4 O8 2_655 2.016(7) y
Rh4 O12 . 2.201(6) y
Rh4 Rh4 2_655 2.4076(15) y
N1 C1 . 1.313(12) ?
N1 H1 . 0.8600 ?
O1 C1 . 1.280(11) ?
N2 C4 . 1.286(13) ?
N2 H2 . 0.8600 ?
O2 C4 . 1.309(12) ?
N3 C7 . 1.296(11) ?
N3 H3 . 0.8600 ?
O3 C7 . 1.275(11) ?
N4 C10 . 1.297(11) ?
N4 H4 . 0.8600 ?
O4 C10 . 1.286(11) ?
N5 C13 . 1.306(12) ?
N5 H5 . 0.8600 ?
O5 C13 . 1.262(11) ?
N6 C16 . 1.306(11) ?
N6 H6 . 0.8600 ?
O6 C16 . 1.290(11) ?
N7 C19 . 1.286(13) ?
N7 H7 . 0.8600 ?
O7 C19 . 1.296(11) ?
N8 C22 . 1.322(12) ?
N8 H8 . 0.8600 ?
O8 C22 . 1.294(12) ?
Cr1 O12 . 1.639(6) ?
Cr1 O11 . 1.654(6) ?
Cr1 O9 . 1.656(6) ?
Cr1 O10 . 1.670(6) ?
C1 C2B . 1.540(18) ?
C1 C2A . 1.541(18) ?
C2A C3A . 1.485(19) ?
C2A H9A . 0.9700 ?
C2A H10A . 0.9700 ?
C3A H11A . 0.9600 ?
C3A H12A . 0.9600 ?
C3A H13A . 0.9600 ?
C2B C3B . 1.49(2) ?
C2B H9B . 0.9700 ?
C2B H10 . 0.9700 ?
C3B H11B . 0.9600 ?
C3B H12B . 0.9600 ?
C3B H13B . 0.9600 ?
C4 C5A . 1.511(16) ?
C4 C5B . 1.51(2) ?
C5A C6A . 1.50(2) ?
C5A H14A . 0.9700 ?
C5A H15A . 0.9700 ?
C6A H16A . 0.9600 ?
C6A H17A . 0.9600 ?
C6A H18A . 0.9600 ?
C5B C6B . 1.51(3) ?
C5B H14B . 0.9700 ?
C5B H15B . 0.9700 ?
C6B H16B . 0.9600 ?
C6B H17B . 0.9600 ?
C6B H18B . 0.9600 ?
C7 C8 . 1.521(12) ?
C8 C9 . 1.534(13) ?
C8 H19 . 0.9700 ?
C8 H20 . 0.9700 ?
C9 H21 . 0.9600 ?
C9 H22 . 0.9600 ?
C9 H23 . 0.9600 ?
C10 C11 . 1.495(12) ?
C11 C12B . 1.541(18) ?
C11 C12A . 1.545(18) ?
C11 H24A . 0.9700 ?
C11 H25A . 0.9700 ?
C11 H24B . 0.9700 ?
C11 H25B . 0.9700 ?
C12A H26A . 0.9600 ?
C12A H27A . 0.9600 ?
C12A H28A . 0.9600 ?
C12B H26B . 0.9600 ?
C12B H27B . 0.9600 ?
C12B H28B . 0.9600 ?
C13 C14 . 1.540(14) ?
C14 C15A . 1.530(19) ?
C14 C15B . 1.54(2) ?
C14 H29A . 0.9700 ?
C14 H30A . 0.9700 ?
C14 H29B . 0.9700 ?
C14 H30B . 0.9700 ?
C15A H31A . 0.9600 ?
C15A H32A . 0.9600 ?
C15A H33A . 0.9600 ?
C15B H31B . 0.9600 ?
C15B H32B . 0.9600 ?
C15B H33B . 0.9600 ?
C16 C17 . 1.488(12) ?
C17 C18B . 1.52(2) ?
C17 C18A . 1.56(2) ?
C17 H34A . 0.9700 ?
C17 H35A . 0.9700 ?
C17 H34B . 0.9700 ?
C17 H35B . 0.9700 ?
C18A H36A . 0.9600 ?
C18A H37A . 0.9600 ?
C18A H38A . 0.9600 ?
C18B H36B . 0.9600 ?
C18B H37B . 0.9600 ?
C18B H38B . 0.9600 ?
C19 C20B . 1.50(2) ?
C19 C20A . 1.50(2) ?
C20A C21A . 1.50(3) ?
C20A H39A . 0.9700 ?
C20A H40A . 0.9700 ?
C21A H41A . 0.9600 ?
C21A H42A . 0.9600 ?
C21A H43A . 0.9600 ?
C20B C21B . 1.49(3) ?
C20B H39B . 0.9700 ?
C20B H40B . 0.9700 ?
C21B H41B . 0.9600 ?
C21B H42B . 0.9600 ?
C21B H43B . 0.9600 ?
C22 C23C . 1.53(2) ?
C22 C23B . 1.53(2) ?
C22 C23A . 1.526(19) ?
C23A C24A . 1.59(4) ?
C23A H44A . 0.9700 ?
C23A H45A . 0.9700 ?
C23B C24B . 1.59(4) ?
C23B H44B . 0.9700 ?
C23B H45B . 0.9700 ?
C23C C24C . 1.59(4) ?
C23C H44C . 0.9700 ?
C23C H45C . 0.9700 ?
C24A H46A . 0.9600 ?
C24A H47A . 0.9600 ?
C24A H48A . 0.9600 ?
C24B H46B . 0.9600 ?
C24B H47B . 0.9600 ?
C24B H48B . 0.9600 ?
C24C H46C . 0.9600 ?
C24C H47C . 0.9600 ?
C24C H48C . 0.9600 ?

loop_
_geom_hbond_atom_site_label_D
_geom_hbond_atom_site_label_H
_geom_hbond_atom_site_label_A
_geom_hbond_site_symmetry_A
_geom_hbond_distance_DH
_geom_hbond_distance_HA
_geom_hbond_distance_DA
_geom_hbond_angle_DHA
N1 H1 O12 . 0.86 2.32 2.963(9) 131.5
N2 H2 O10 . 0.86 2.12 2.917(9) 153.2
N3 H3 O9 . 0.86 2.19 2.965(9) 149.9
N4 H4 O11 . 0.86 2.33 3.015(10) 137.3
N5 H5 N4 . 0.86 2.66 3.404(11) 146.3
N6 H6 O9 . 0.86 2.09 2.860(9) 149.0
N7 H7 O10 . 0.86 2.19 2.978(9) 153.1
N8 H8 O11 . 0.86 2.37 3.016(10) 132.4
N8 H8 O5 2_656 0.86 2.61 3.392(11) 151.3

loop_
_geom_torsion_atom_site_label_1
_geom_torsion_atom_site_label_2
_geom_torsion_atom_site_label_3
_geom_torsion_atom_site_label_4
_geom_torsion_site_symmetry_1
_geom_torsion
N2 Rh1 N1 C1 . 81.6(9)
O2 Rh1 N1 C1 2_766 -93.9(9)
O9 Rh1 N1 C1 . 178.2(9)
Rh1 Rh1 N1 C1 2_766 -3.7(9)
N1 Rh1 N2 C4 . -83.1(11)
O1 Rh1 N2 C4 2_766 93.0(11)
O9 Rh1 N2 C4 . -176.1(11)
Rh1 Rh1 N2 C4 2_766 3.4(11)
N4 Rh2 N3 C7 . -86.1(8)
O4 Rh2 N3 C7 2_666 89.1(8)
O10 Rh2 N3 C7 . -178.9(7)
Rh2 Rh2 N3 C7 2_666 -0.5(7)
N3 Rh2 N4 C10 . 86.8(8)
O3 Rh2 N4 C10 2_666 -88.7(8)
O10 Rh2 N4 C10 . -176.0(8)
Rh2 Rh2 N4 C10 2_666 1.8(8)
N6 Rh3 N5 C13 . -86.1(7)
O6 Rh3 N5 C13 2_656 89.8(7)
O11 Rh3 N5 C13 . 179.6(7)
Rh3 Rh3 N5 C13 2_656 -0.3(7)
N5 Rh3 N6 C16 . 83.8(8)
O5 Rh3 N6 C16 2_656 -91.9(8)
O11 Rh3 N6 C16 . 177.1(8)
Rh3 Rh3 N6 C16 2_656 -2.4(8)
N8 Rh4 N7 C19 . -84.6(10)
O8 Rh4 N7 C19 2_655 91.8(9)
O12 Rh4 N7 C19 . -178.9(9)
Rh4 Rh4 N7 C19 2_655 1.2(9)
N7 Rh4 N8 C22 . 83.4(10)
O7 Rh4 N8 C22 2_655 -92.4(10)
O12 Rh4 N8 C22 . 177.2(9)
Rh4 Rh4 N8 C22 2_655 -2.4(9)
O12 Cr1 O9 Rh1 . 58.5(4)
O11 Cr1 O9 Rh1 . 179.7(3)
O10 Cr1 O9 Rh1 . -61.3(4)
N2 Rh1 O9 Cr1 . 31.2(4)
N1 Rh1 O9 Cr1 . -58.8(4)
O2 Rh1 O9 Cr1 2_766 -150.2(4)
O1 Rh1 O9 Cr1 2_766 122.4(4)
O12 Cr1 O10 Rh2 . -179.9(3)
O11 Cr1 O10 Rh2 . 59.3(4)
O9 Cr1 O10 Rh2 . -60.6(4)
N4 Rh2 O10 Cr1 . -60.2(4)
N3 Rh2 O10 Cr1 . 32.2(4)
O3 Rh2 O10 Cr1 2_666 -150.1(3)
O4 Rh2 O10 Cr1 2_666 121.2(3)
O12 Cr1 O11 Rh3 . 95.8(5)
O9 Cr1 O11 Rh3 . -24.4(5)
O10 Cr1 O11 Rh3 . -143.8(4)
N6 Rh3 O11 Cr1 . 2.9(5)
N5 Rh3 O11 Cr1 . 94.0(5)
O5 Rh3 O11 Cr1 2_656 -87.0(5)
O6 Rh3 O11 Cr1 2_656 -175.7(5)
O11 Cr1 O12 Rh4 . 54.6(5)
O9 Cr1 O12 Rh4 . 175.6(3)
O10 Cr1 O12 Rh4 . -65.0(4)
N8 Rh4 O12 Cr1 . -55.7(5)
N7 Rh4 O12 Cr1 . 36.4(5)
O8 Rh4 O12 Cr1 2_655 126.1(4)
O7 Rh4 O12 Cr1 2_655 -145.5(4)
Rh1 O1 C1 N1 2_766 -4.5(15)
Rh1 O1 C1 C2B 2_766 -173.2(18)
Rh1 O1 C1 C2A 2_766 165.0(16)
Rh1 N1 C1 O1 . 6.0(16)
Rh1 N1 C1 C2B . 174.7(17)
Rh1 N1 C1 C2A . -162.1(19)
O1 C1 C2A C3A . 173.2(18)
N1 C1 C2A C3A . -18(3)
C2B C1 C2A C3A . 59(4)
O1 C1 C2B C3B . 165(2)
N1 C1 C2B C3B . -5(3)
C2A C1 C2B C3B . -120(6)
Rh1 N2 C4 O2 . -4.3(19)
Rh1 N2 C4 C5A . 166.1(14)
Rh1 N2 C4 C5B . -162(3)
Rh1 O2 C4 N2 2_766 2.3(17)
Rh1 O2 C4 C5A 2_766 -168.9(13)
Rh1 O2 C4 C5B 2_766 160(3)
N2 C4 C5A C6A . 4(3)
O2 C4 C5A C6A . 175.3(16)
C5B C4 C5A C6A . -86(9)
N2 C4 C5B C6B . -111(5)
O2 C4 C5B C6B . 90(5)
C5A C4 C5B C6B . -5(5)
Rh2 O3 C7 N3 2_666 -8.0(12)
Rh2 O3 C7 C8 2_666 173.1(6)
Rh2 N3 C7 O3 . 5.5(13)
Rh2 N3 C7 C8 . -175.6(7)
O3 C7 C8 C9 . 163.2(9)
N3 C7 C8 C9 . -15.7(14)
Rh2 O4 C10 N4 2_666 7.1(12)
Rh2 O4 C10 C11 2_666 -175.2(7)
Rh2 N4 C10 O4 . -6.0(14)
Rh2 N4 C10 C11 . 176.5(8)
O4 C10 C11 C12B . 145.9(12)
N4 C10 C11 C12B . -36.5(16)
O4 C10 C11 C12A . -18.1(16)
N4 C10 C11 C12A . 159.6(12)
Rh3 O5 C13 N5 2_656 -3.6(12)
Rh3 O5 C13 C14 2_656 176.9(6)
Rh3 N5 C13 O5 . 2.6(13)
Rh3 N5 C13 C14 . -177.9(7)
O5 C13 C14 C15A . 48.9(16)
N5 C13 C14 C15A . -130.7(14)
O5 C13 C14 C15B . -53.7(17)
N5 C13 C14 C15B . 126.8(16)
Rh3 O6 C16 N6 2_656 -0.4(12)
Rh3 O6 C16 C17 2_656 178.8(7)
Rh3 N6 C16 O6 . 2.2(13)
Rh3 N6 C16 C17 . -176.9(7)
O6 C16 C17 C18B . 46(2)
N6 C16 C17 C18B . -134.9(18)
O6 C16 C17 C18A . 106.3(14)
N6 C16 C17 C18A . -74.5(15)
Rh4 N7 C19 O7 . 1.2(17)
Rh4 N7 C19 C20B . 169(2)
Rh4 N7 C19 C20A . -172(3)
Rh4 O7 C19 N7 2_655 -3.4(15)
Rh4 O7 C19 C20B 2_655 -171(2)
Rh4 O7 C19 C20A 2_655 170(2)
N7 C19 C20A C21A . -137(4)
O7 C19 C20A C21A . 49(5)
C20B C19 C20A C21A . -44(11)
N7 C19 C20B C21B . -95(5)
O7 C19 C20B C21B . 73(5)
C20A C19 C20B C21B . 168(18)
Rh4 O8 C22 N8 2_655 0.5(15)
Rh4 O8 C22 C23C 2_655 180(4)
Rh4 O8 C22 C23B 2_655 -164(2)
Rh4 O8 C22 C23A 2_655 165(2)
Rh4 N8 C22 O8 . 1.7(17)
Rh4 N8 C22 C23C . -177(4)
Rh4 N8 C22 C23B . 167(2)
Rh4 N8 C22 C23A . -163(2)
O8 C22 C23A C24A . 49(4)
N8 C22 C23A C24A . -145(2)
O8 C22 C23B C24B . -48(5)
N8 C22 C23B C24B . 146(3)
O8 C22 C23C C24C . -71(9)
N8 C22 C23C C24C . 109(6)
